data_7026177
loop_
_publ_author_name
'Braddock-Wilking, Janet'
'Gao, Li-Bin'
'Rath, Nigam P.'

_publ_section_title
;
 Luminescent platinum complexes containing phosphorus-linked silole
 ligands.
;
_journal_issue 39
_journal_name_full 'Dalton transactions (Cambridge, England : 2003)'
_journal_page_first 9321
_journal_page_last 9328
_journal_paper_doi 10.1039/c0dt00259c
_journal_volume 39
_journal_year 2010
_chemical_formula_sum 'C290 H262 Cl30 O13 P8 Pt4 Si4'
_chemical_formula_weight 6158.98
_chemical_name_systematic
;
?
;
_space_group_IT_number 14
_symmetry_cell_setting monoclinic
_symmetry_space_group_name_Hall '-P 2ybc'
_symmetry_space_group_name_H-M 'P 1 21/c 1'
_atom_sites_solution_hydrogens geom
_atom_sites_solution_primary direct
_atom_sites_solution_secondary difmap
_audit_creation_method SHELXL-97
_cell_angle_alpha 90.00
_cell_angle_beta 98.290(7)
_cell_angle_gamma 90.00
_cell_formula_units_Z 1
_cell_length_a 22.261(4)
_cell_length_b 14.057(3)
_cell_length_c 22.741(4)
_cell_measurement_reflns_used 9828
_cell_measurement_temperature 100(2)
_cell_measurement_theta_max 25.61
_cell_measurement_theta_min 2.35
_cell_volume 7042(2)
_computing_cell_refinement 'Bruker SMART'
_computing_data_collection 'Bruker SMART'
_computing_data_reduction 'Bruker SAINT'
_computing_molecular_graphics 'Bruker SHELXTL'
_computing_publication_material 'Bruker SHELXTL'
_computing_structure_refinement 'SHELXL-97 (Sheldrick, 2008)'
_computing_structure_solution 'SHELXS-97 (Sheldrick, 2008)'
_diffrn_ambient_temperature 100(2)
_diffrn_measured_fraction_theta_full 0.998
_diffrn_measured_fraction_theta_max 0.987
_diffrn_measurement_device_type 'CCD area detector'
_diffrn_measurement_method 'phi and omega scans'
_diffrn_radiation_monochromator graphite
_diffrn_radiation_source 'fine-focus sealed tube'
_diffrn_radiation_type MoK\a
_diffrn_radiation_wavelength 0.71073
_diffrn_reflns_av_R_equivalents 0.1008
_diffrn_reflns_av_sigmaI/netI 0.0799
_diffrn_reflns_limit_h_max 26
_diffrn_reflns_limit_h_min -28
_diffrn_reflns_limit_k_max 18
_diffrn_reflns_limit_k_min -18
_diffrn_reflns_limit_l_max 29
_diffrn_reflns_limit_l_min -29
_diffrn_reflns_number 157483
_diffrn_reflns_theta_full 25.00
_diffrn_reflns_theta_max 27.60
_diffrn_reflns_theta_min 2.59
_exptl_absorpt_coefficient_mu 2.386
_exptl_absorpt_correction_T_max 0.7793
_exptl_absorpt_correction_T_min 0.3770
_exptl_absorpt_correction_type numerical
_exptl_absorpt_process_details 'sadabs v2008/1'
_exptl_crystal_colour yellow
_exptl_crystal_density_diffrn 1.452
_exptl_crystal_density_meas ?
_exptl_crystal_density_method 'not measured'
_exptl_crystal_description irregular
_exptl_crystal_F_000 3104
_exptl_crystal_size_max 0.51
_exptl_crystal_size_mid 0.30
_exptl_crystal_size_min 0.11
_refine_diff_density_max 2.720
_refine_diff_density_min -2.059
_refine_diff_density_rms 0.188
_refine_ls_extinction_method none
_refine_ls_goodness_of_fit_ref 1.096
_refine_ls_hydrogen_treatment noref
_refine_ls_matrix_type full
_refine_ls_number_parameters 835
_refine_ls_number_reflns 16137
_refine_ls_number_restraints 45
_refine_ls_restrained_S_all 1.096
_refine_ls_R_factor_all 0.1358
_refine_ls_R_factor_gt 0.0713
_refine_ls_shift/su_max 0.001
_refine_ls_shift/su_mean 0.000
_refine_ls_structure_factor_coef Fsqd
_refine_ls_weighting_details 'calc w=1/[\s^2^(Fo^2^)+(0.0740P)^2^+97.5558P] where P=(Fo^2^+2Fc^2^)/3'
_refine_ls_weighting_scheme calc
_refine_ls_wR_factor_gt 0.1692
_refine_ls_wR_factor_ref 0.2223
_reflns_number_gt 10150
_reflns_number_total 16137
_reflns_threshold_expression >2sigma(I)
_cod_data_source_file c0dt00259c.txt
_cod_data_source_block w12908
_cod_depositor_comments
;
The following automatic conversions were performed:

'_symmetry_cell_setting' value 'Monoclinic' changed to 'monoclinic'
according to /home/saulius/struct/CIF-dictionaries/cif_core.dic
dictionary named 'cif_core.dic' version 2.4.2 from 2011-04-26.

Automatic conversion script
Id: cif_fix_values 1891 2012-01-12 08:04:46Z andrius 

The following automatic conversions were performed:

'_exptl_crystal_density_meas' value 'no' was changed to '?' - the
value is perceived as not measured.

Automatic conversion script
Id: cif_fix_values 3008 2015-01-20 13:52:24Z robertas 
;
_cod_original_sg_symbol_H-M P2(1)/c
_cod_database_code 7026177

loop_
_symmetry_equiv_pos_as_xyz
'x, y, z'
'-x, y+1/2, -z+1/2'
'-x, -y, -z'
'x, -y-1/2, z-1/2'

loop_
_atom_site_label
_atom_site_type_symbol
_atom_site_fract_x
_atom_site_fract_y
_atom_site_fract_z
_atom_site_U_iso_or_equiv
_atom_site_adp_type
_atom_site_occupancy
_atom_site_symmetry_multiplicity
_atom_site_calc_flag
_atom_site_refinement_flags
_atom_site_disorder_assembly
_atom_site_disorder_group
Pt1 Pt 0.849144(15) -0.36658(3) 0.491089(16) 0.03067(12) Uani 1 1 d . . .
P1 P 0.79719(10) -0.46924(17) 0.42188(11) 0.0283(5) Uani 1 1 d . . .
P2 P 0.86052(10) -0.46544(19) 0.57313(11) 0.0335(6) Uani 1 1 d . . .
Si1 Si 0.46320(11) -0.50242(18) 0.38553(11) 0.0276(5) Uani 1 1 d . . .
C1 C 0.8975(4) -0.2667(6) 0.5400(5) 0.036(2) Uani 1 1 d . . .
C2 C 0.9314(5) -0.2048(7) 0.5631(5) 0.041(2) Uani 1 1 d . . .
C3 C 0.9738(5) -0.1354(8) 0.5910(5) 0.045(3) Uani 1 1 d . . .
C4 C 0.9836(5) -0.1235(9) 0.6515(5) 0.050(3) Uani 1 1 d . . .
H4A H 0.9621 -0.1612 0.6762 0.060 Uiso 1 1 calc R . .
C5 C 1.0251(6) -0.0558(11) 0.6764(7) 0.070(4) Uani 1 1 d . . .
H5A H 1.0292 -0.0454 0.7181 0.084 Uiso 1 1 calc R . .
C6 C 1.0595(6) -0.0048(11) 0.6448(7) 0.074(4) Uani 1 1 d . . .
H6A H 1.0880 0.0398 0.6637 0.088 Uiso 1 1 calc R . .
C7 C 1.0530(6) -0.0178(10) 0.5845(7) 0.071(4) Uani 1 1 d . . .
H7A H 1.0767 0.0184 0.5611 0.085 Uiso 1 1 calc R . .
C8 C 1.0110(5) -0.0849(9) 0.5574(6) 0.057(3) Uani 1 1 d . . .
H8A H 1.0078 -0.0960 0.5158 0.069 Uiso 1 1 calc R . .
C9 C 0.8302(4) -0.2677(6) 0.4271(4) 0.030(2) Uani 1 1 d . . .
C10 C 0.8090(4) -0.2091(7) 0.3921(4) 0.034(2) Uani 1 1 d . . .
C11 C 0.7802(5) -0.1427(9) 0.3486(5) 0.046(3) Uani 1 1 d . . .
C12 C 0.7837(7) -0.0455(12) 0.3564(9) 0.096(6) Uani 1 1 d . . .
H12A H 0.8058 -0.0202 0.3918 0.115 Uiso 1 1 calc R . .
C13 C 0.7558(9) 0.0153(14) 0.3137(12) 0.133(10) Uani 1 1 d . . .
H13A H 0.7582 0.0820 0.3203 0.160 Uiso 1 1 calc R . .
C14 C 0.7246(9) -0.0192(19) 0.2619(11) 0.124(10) Uani 1 1 d . . .
H14A H 0.7058 0.0229 0.2321 0.149 Uiso 1 1 calc R . .
C15 C 0.7212(9) -0.109(2) 0.2545(7) 0.111(8) Uani 1 1 d . . .
H15A H 0.6999 -0.1328 0.2183 0.133 Uiso 1 1 calc R . .
C16 C 0.7477(6) -0.1744(12) 0.2976(6) 0.072(4) Uani 1 1 d . . .
H16A H 0.7427 -0.2408 0.2908 0.086 Uiso 1 1 calc R . .
C17 C 0.8186(4) -0.4503(7) 0.3483(4) 0.033(2) Uani 1 1 d . . .
C18 C 0.8799(4) -0.4317(8) 0.3434(4) 0.041(2) Uani 1 1 d . . .
H18A H 0.9088 -0.4255 0.3782 0.049 Uiso 1 1 calc R . .
C19 C 0.8978(5) -0.4224(10) 0.2885(6) 0.056(3) Uani 1 1 d . . .
H19A H 0.9396 -0.4130 0.2857 0.068 Uiso 1 1 calc R . .
C20 C 0.8566(6) -0.4264(10) 0.2373(5) 0.061(3) Uani 1 1 d . . .
H20A H 0.8695 -0.4177 0.1996 0.074 Uiso 1 1 calc R . .
C21 C 0.7952(5) -0.4435(9) 0.2416(5) 0.048(3) Uani 1 1 d . . .
H21A H 0.7663 -0.4472 0.2066 0.057 Uiso 1 1 calc R . .
C22 C 0.7768(4) -0.4549(7) 0.2973(4) 0.035(2) Uani 1 1 d . . .
H22A H 0.7352 -0.4660 0.3001 0.042 Uiso 1 1 calc R . .
C23 C 0.8071(4) -0.5981(7) 0.4304(4) 0.033(2) Uani 1 1 d . . .
C24 C 0.7777(5) -0.6464(7) 0.4716(4) 0.038(2) Uani 1 1 d . B .
H24A H 0.7485 -0.6143 0.4910 0.046 Uiso 1 1 calc R . .
C25 C 0.7911(6) -0.7421(8) 0.4844(6) 0.054(3) Uani 1 1 d . . .
H25A H 0.7715 -0.7746 0.5129 0.064 Uiso 1 1 calc R A 1
C26 C 0.8330(6) -0.7894(9) 0.4557(6) 0.061(3) Uani 1 1 d . B 1
H26A H 0.8419 -0.8544 0.4642 0.073 Uiso 1 1 calc R B 1
C27 C 0.8615(6) -0.7416(10) 0.4149(6) 0.062(4) Uani 1 1 d . . .
H27A H 0.8903 -0.7743 0.3953 0.074 Uiso 1 1 calc R B 1
C28 C 0.8492(5) -0.6474(8) 0.4019(5) 0.049(3) Uani 1 1 d . B .
H28A H 0.8694 -0.6157 0.3734 0.059 Uiso 1 1 calc R . .
C29 C 0.7150(4) -0.4527(6) 0.4123(4) 0.0261(18) Uani 1 1 d . . .
C30 C 0.6924(4) -0.3664(7) 0.4321(4) 0.0295(19) Uani 1 1 d . . .
H30A H 0.7196 -0.3189 0.4495 0.035 Uiso 1 1 calc R . .
C31 C 0.6302(4) -0.3511(7) 0.4259(4) 0.032(2) Uani 1 1 d . . .
H31A H 0.6157 -0.2933 0.4404 0.039 Uiso 1 1 calc R . .
C32 C 0.5881(4) -0.4175(7) 0.3993(4) 0.0281(19) Uani 1 1 d . . .
C33 C 0.6118(4) -0.5027(7) 0.3803(4) 0.032(2) Uani 1 1 d . . .
H33A H 0.5846 -0.5500 0.3626 0.038 Uiso 1 1 calc R . .
C34 C 0.6737(4) -0.5203(7) 0.3865(4) 0.033(2) Uani 1 1 d . . .
H34A H 0.6880 -0.5789 0.3729 0.039 Uiso 1 1 calc R . .
C35 C 0.5213(4) -0.4041(7) 0.3942(4) 0.0267(18) Uani 1 1 d . . .
C36 C 0.4910(4) -0.3216(7) 0.3989(5) 0.035(2) Uani 1 1 d . C .
C37 C 0.4247(4) -0.3306(7) 0.4016(5) 0.041(3) Uani 1 1 d . . .
C38 C 0.4004(4) -0.4181(7) 0.3978(4) 0.032(2) Uani 1 1 d . C .
C39 C 0.4508(5) -0.5539(9) 0.3095(5) 0.049(3) Uani 1 1 d . . .
H39A H 0.4846 -0.5965 0.3044 0.074 Uiso 1 1 calc R . .
H39B H 0.4487 -0.5025 0.2801 0.074 Uiso 1 1 calc R . .
H39C H 0.4127 -0.5898 0.3038 0.074 Uiso 1 1 calc R . .
C40 C 0.4804(4) -0.5989(7) 0.4418(5) 0.038(2) Uani 1 1 d . . .
H40A H 0.5137 -0.6382 0.4315 0.058 Uiso 1 1 calc R . .
H40B H 0.4443 -0.6385 0.4424 0.058 Uiso 1 1 calc R . .
H40C H 0.4923 -0.5706 0.4812 0.058 Uiso 1 1 calc R . .
C41 C 0.5198(4) -0.2239(8) 0.4029(6) 0.049(3) Uani 1 1 d . . .
C42 C 0.5465(6) -0.1892(9) 0.3544(6) 0.066(4) Uani 1 1 d . C .
H42A H 0.5447 -0.2252 0.3188 0.079 Uiso 1 1 calc R . .
C43 C 0.5754(8) -0.1018(11) 0.3598(8) 0.099(6) Uani 1 1 d . . .
H43A H 0.5940 -0.0779 0.3278 0.118 Uiso 1 1 calc R C .
C44 C 0.5775(5) -0.0484(9) 0.4115(8) 0.076(4) Uani 1 1 d . C .
H44A H 0.5974 0.0115 0.4149 0.092 Uiso 1 1 calc R . .
C45 C 0.5497(5) -0.0842(9) 0.4586(8) 0.076(4) Uani 1 1 d . . .
H45A H 0.5506 -0.0476 0.4938 0.092 Uiso 1 1 calc R C .
C46 C 0.5215(5) -0.1709(8) 0.4546(7) 0.057(4) Uani 1 1 d . C .
H46A H 0.5033 -0.1946 0.4870 0.069 Uiso 1 1 calc R . .
C47 C 0.3915(5) -0.2357(6) 0.3994(5) 0.017(2) Uani 0.50 1 d PG C 1
C48 C 0.3862(5) -0.1737(7) 0.3514(4) 0.017(2) Uani 0.50 1 d PG C 1
H48A H 0.4023 -0.1908 0.3163 0.021 Uiso 1 1 calc R C 1
C49 C 0.3574(5) -0.0865(6) 0.3546(5) 0.028(4) Uani 0.50 1 d PG C 1
H49A H 0.3537 -0.0441 0.3217 0.033 Uiso 1 1 calc R C 1
C50 C 0.3339(6) -0.0614(6) 0.4058(6) 0.039(6) Uani 0.50 1 d PG C 1
H50A H 0.3142 -0.0018 0.4080 0.047 Uiso 1 1 calc R C 1
C51 C 0.3392(6) -0.1234(8) 0.4538(5) 0.033(6) Uani 0.50 1 d PG C 1
H51A H 0.3231 -0.1062 0.4889 0.040 Uiso 1 1 calc R C 1
C52 C 0.3680(6) -0.2106(8) 0.4507(4) 0.019(3) Uani 0.50 1 d PG C 1
H52A H 0.3716 -0.2530 0.4835 0.022 Uiso 1 1 calc R C 1
C53 C 0.3359(4) -0.4452(7) 0.4000(4) 0.029(2) Uani 1 1 d . . .
C54 C 0.2869(4) -0.3854(7) 0.3795(4) 0.032(2) Uani 1 1 d . C .
H54A H 0.2946 -0.3269 0.3611 0.038 Uiso 1 1 calc R . .
C55 C 0.2270(4) -0.4097(7) 0.3855(4) 0.034(2) Uani 1 1 d . . .
H55A H 0.1947 -0.3674 0.3719 0.041 Uiso 1 1 calc R C .
C56 C 0.2149(4) -0.4963(7) 0.4116(4) 0.032(2) Uani 1 1 d . . .
C57 C 0.2626(4) -0.5582(7) 0.4288(4) 0.033(2) Uani 1 1 d . . .
H57A H 0.2547 -0.6184 0.4451 0.040 Uiso 1 1 calc R C .
C58 C 0.3218(4) -0.5336(7) 0.4228(4) 0.033(2) Uani 1 1 d . C .
H58A H 0.3535 -0.5779 0.4343 0.040 Uiso 1 1 calc R . .
C59 C 0.9094(4) -0.5685(8) 0.5698(5) 0.044(3) Uani 1 1 d . . .
C60 C 0.9396(4) -0.5782(8) 0.5205(5) 0.043(3) Uani 1 1 d . . .
H60A H 0.9312 -0.5348 0.4884 0.052 Uiso 1 1 calc R . .
C61 C 0.9814(5) -0.6500(9) 0.5178(7) 0.062(4) Uani 1 1 d . . .
H61A H 1.0032 -0.6540 0.4848 0.075 Uiso 1 1 calc R . .
C62 C 0.9914(6) -0.7157(10) 0.5631(9) 0.080(5) Uani 1 1 d . . .
H62A H 1.0194 -0.7662 0.5607 0.096 Uiso 1 1 calc R . .
C63 C 0.9621(6) -0.7094(11) 0.6106(8) 0.081(5) Uani 1 1 d . . .
H63A H 0.9693 -0.7556 0.6413 0.097 Uiso 1 1 calc R . .
C64 C 0.9214(5) -0.6356(10) 0.6152(6) 0.065(4) Uani 1 1 d . . .
H64A H 0.9016 -0.6308 0.6495 0.078 Uiso 1 1 calc R . .
C65 C 0.8953(5) -0.4125(9) 0.6427(5) 0.048(3) Uani 1 1 d . . .
C66 C 0.9583(6) -0.4064(11) 0.6541(7) 0.076(4) Uani 1 1 d . . .
H66A H 0.9822 -0.4317 0.6264 0.091 Uiso 1 1 calc R . .
C67 C 0.9857(8) -0.3641(14) 0.7052(9) 0.105(7) Uani 1 1 d . . .
H67A H 1.0287 -0.3603 0.7129 0.126 Uiso 1 1 calc R . .
C68 C 0.9512(10) -0.3266(14) 0.7458(7) 0.108(8) Uani 1 1 d . . .
H68A H 0.9703 -0.2976 0.7814 0.129 Uiso 1 1 calc R . .
C69 C 0.8895(8) -0.3319(12) 0.7341(6) 0.078(5) Uani 1 1 d . . .
H69A H 0.8659 -0.3061 0.7619 0.094 Uiso 1 1 calc R . .
C70 C 0.8606(6) -0.3738(9) 0.6828(5) 0.057(3) Uani 1 1 d . . .
H70A H 0.8176 -0.3762 0.6751 0.069 Uiso 1 1 calc R . .
C1S C 0.7785(5) -1.1263(7) 0.5343(4) 0.060(3) Uani 1 1 d D D 1
H1S H 0.8056 -1.1676 0.5137 0.072 Uiso 1 1 calc R D 1
Cl1 Cl 0.70815(17) -1.1157(3) 0.48850(18) 0.0906(15) Uani 1 1 d D D 1
Cl2 Cl 0.81440(18) -1.0159(3) 0.5496(2) 0.0840(12) Uani 1 1 d D D 1
Cl3 Cl 0.7681(2) -1.1812(3) 0.60139(18) 0.0862(12) Uani 1 1 d D D 1
C2S C 0.1834(5) -0.1883(10) 0.2569(5) 0.093(5) Uani 1 1 d D E 1
H2S H 0.1667 -0.1310 0.2342 0.111 Uiso 1 1 calc R E 1
Cl4 Cl 0.13434(19) -0.2806(4) 0.2408(2) 0.1028(16) Uani 1 1 d D E 1
Cl5 Cl 0.1879(3) -0.1652(3) 0.3320(2) 0.1151(19) Uani 1 1 d D E 1
Cl6 Cl 0.2556(2) -0.2146(3) 0.2372(3) 0.1025(15) Uani 1 1 d D E 1
C3S C 0.5458(7) -0.3948(19) 0.1631(8) 0.094(13) Uani 0.50 1 d PD . .
H3S H 0.5382 -0.4599 0.1460 0.112 Uiso 0.50 1 calc PR F 1
Cl7 Cl 0.6105(5) -0.3300(5) 0.1349(3) 0.093(3) Uani 0.50 1 d PD G 1
Cl8 Cl 0.5795(6) -0.3946(10) 0.2450(3) 0.155(6) Uani 0.50 1 d PD G 1
Cl9 Cl 0.4771(5) -0.3170(7) 0.1537(8) 0.159(6) Uani 0.50 1 d PD G 1
O1 O 0.6172(11) -0.5135(16) 0.2131(8) 0.092(7) Uani 0.50 1 d PU H 2
O2 O 0.1045(6) -0.1046(9) 0.3405(7) 0.087(5) Uani 0.75 1 d PU I 2
O3 O 0.3396(13) -0.2939(13) 0.1211(10) 0.107(6) Uani 0.50 1 d PU J 2
C47' C 0.3897(7) -0.2607(12) 0.4393(9) 0.060(7) Uani 0.50 1 d PG C 2
C48' C 0.3772(8) -0.1727(15) 0.4125(9) 0.096(13) Uani 0.50 1 d PG C 2
H48' H 0.3876 -0.1607 0.3741 0.116 Uiso 0.50 1 calc PR C 2
C49' C 0.3493(9) -0.1021(12) 0.4418(12) 0.075(14) Uani 0.50 1 d PG C 2
H49' H 0.3408 -0.0419 0.4235 0.090 Uiso 0.50 1 calc PR C 2
C50' C 0.3341(8) -0.1197(14) 0.4980(12) 0.13(2) Uani 0.50 1 d PG C 2
H50' H 0.3150 -0.0715 0.5181 0.151 Uiso 0.50 1 calc PR C 2
C51' C 0.3466(8) -0.2077(16) 0.5248(9) 0.088(10) Uani 0.50 1 d PG C 2
H51' H 0.3362 -0.2197 0.5632 0.105 Uiso 0.50 1 calc PR C 2
C52' C 0.3745(8) -0.2782(11) 0.4954(9) 0.084(10) Uani 0.50 1 d PG C 2
H52' H 0.3831 -0.3384 0.5137 0.101 Uiso 0.50 1 calc PR C 2
O4 O 0.3038(14) -0.2433(13) 0.2132(10) 0.107(6) Uani 0.50 1 d PU K 2
O5 O 0.2369(12) -0.1445(17) 0.3453(14) 0.125(8) Uani 0.50 1 d PU L 2
O6 O 0.4041(11) -0.2812(16) 0.2375(13) 0.125(8) Uani 0.50 1 d PU . .

loop_
_atom_site_aniso_label
_atom_site_aniso_U_11
_atom_site_aniso_U_22
_atom_site_aniso_U_33
_atom_site_aniso_U_23
_atom_site_aniso_U_13
_atom_site_aniso_U_12
Pt1 0.01817(17) 0.0387(2) 0.0336(2) 0.00138(18) -0.00159(12) 0.00575(16)
P1 0.0188(11) 0.0355(13) 0.0305(12) 0.0031(10) 0.0034(9) 0.0077(9)
P2 0.0173(11) 0.0461(15) 0.0345(13) 0.0041(11) -0.0055(10) 0.0014(10)
Si1 0.0187(11) 0.0318(13) 0.0308(13) -0.0036(11) -0.0016(10) 0.0060(10)
C1 0.017(4) 0.022(4) 0.064(7) 0.004(4) -0.006(4) 0.010(4)
C2 0.038(6) 0.030(5) 0.051(6) 0.006(5) -0.009(5) 0.008(4)
C3 0.036(5) 0.036(5) 0.059(7) -0.003(5) -0.004(5) 0.005(5)
C4 0.032(5) 0.060(7) 0.057(7) -0.002(6) 0.005(5) 0.004(5)
C5 0.048(8) 0.092(11) 0.069(9) -0.031(8) 0.002(7) 0.000(7)
C6 0.053(8) 0.078(10) 0.086(11) -0.021(9) -0.001(8) -0.017(7)
C7 0.041(7) 0.068(9) 0.100(12) 0.001(8) 0.000(7) -0.009(6)
C8 0.041(6) 0.057(8) 0.071(8) 0.004(7) -0.001(6) -0.006(6)
C9 0.019(4) 0.025(4) 0.046(6) -0.001(4) 0.000(4) 0.000(3)
C10 0.024(5) 0.039(5) 0.042(6) 0.005(5) 0.011(4) 0.001(4)
C11 0.038(6) 0.057(7) 0.042(6) 0.015(5) 0.008(5) 0.009(5)
C12 0.064(10) 0.071(10) 0.143(16) 0.049(11) -0.022(10) -0.008(8)
C13 0.094(14) 0.086(13) 0.21(2) 0.104(16) -0.029(15) -0.007(11)
C14 0.085(13) 0.16(2) 0.131(19) 0.118(18) 0.022(12) 0.036(14)
C15 0.101(14) 0.19(2) 0.040(8) 0.039(12) 0.011(8) 0.068(16)
C16 0.068(9) 0.099(11) 0.046(7) 0.011(7) -0.002(6) 0.032(8)
C17 0.027(5) 0.037(5) 0.037(5) 0.005(4) 0.008(4) 0.005(4)
C18 0.024(5) 0.064(7) 0.034(5) -0.007(5) 0.005(4) 0.003(5)
C19 0.028(5) 0.081(9) 0.061(8) -0.002(7) 0.012(5) -0.004(6)
C20 0.054(7) 0.091(10) 0.041(7) 0.000(7) 0.015(6) -0.010(7)
C21 0.040(6) 0.070(8) 0.033(6) 0.000(5) 0.005(5) -0.003(5)
C22 0.029(5) 0.042(6) 0.034(5) -0.006(4) 0.004(4) -0.002(4)
C23 0.035(5) 0.030(5) 0.033(5) 0.001(4) 0.000(4) 0.006(4)
C24 0.037(5) 0.041(6) 0.036(5) -0.001(4) 0.002(4) 0.009(4)
C25 0.066(8) 0.035(6) 0.059(7) 0.005(5) 0.006(6) 0.003(6)
C26 0.074(9) 0.035(6) 0.069(9) -0.012(6) -0.002(7) 0.014(6)
C27 0.065(8) 0.063(8) 0.059(8) -0.006(7) 0.018(7) 0.033(7)
C28 0.047(6) 0.051(7) 0.048(6) -0.006(5) 0.004(5) 0.021(5)
C29 0.019(4) 0.033(5) 0.027(4) 0.001(4) 0.004(3) 0.001(3)
C30 0.026(4) 0.034(5) 0.027(4) -0.002(4) 0.000(3) 0.005(4)
C31 0.024(4) 0.044(6) 0.028(5) -0.008(4) 0.005(4) 0.008(4)
C32 0.022(4) 0.039(5) 0.023(4) 0.008(4) 0.001(3) 0.000(4)
C33 0.020(4) 0.039(5) 0.037(5) 0.002(4) 0.004(4) 0.005(4)
C34 0.026(5) 0.030(5) 0.041(5) 0.007(4) 0.001(4) 0.002(4)
C35 0.020(4) 0.035(5) 0.024(4) 0.004(4) 0.003(3) 0.004(4)
C36 0.021(4) 0.035(5) 0.047(6) 0.002(4) -0.005(4) -0.001(4)
C37 0.019(4) 0.026(5) 0.074(8) -0.007(5) -0.004(5) 0.006(4)
C38 0.021(4) 0.044(6) 0.031(5) 0.004(4) 0.001(4) 0.004(4)
C39 0.029(5) 0.064(7) 0.052(7) -0.017(6) 0.000(5) 0.004(5)
C40 0.027(5) 0.032(5) 0.055(6) 0.001(5) -0.002(4) 0.002(4)
C41 0.023(5) 0.036(6) 0.080(8) 0.015(6) -0.021(5) 0.000(4)
C42 0.063(8) 0.058(8) 0.065(8) 0.022(7) -0.031(7) -0.017(6)
C43 0.112(14) 0.066(10) 0.103(13) 0.048(10) -0.038(11) -0.031(9)
C44 0.027(5) 0.039(5) 0.154(12) -0.019(6) -0.016(5) 0.007(4)
C45 0.027(5) 0.039(5) 0.154(12) -0.019(6) -0.016(5) 0.007(4)
C46 0.020(5) 0.033(5) 0.113(11) -0.016(7) -0.007(6) 0.005(4)
C47 0.010(5) 0.020(6) 0.021(6) 0.003(5) -0.002(4) 0.008(4)
C48 0.010(5) 0.020(6) 0.021(6) 0.003(5) -0.002(4) 0.008(4)
C49 0.013(7) 0.018(8) 0.053(12) 0.011(8) 0.011(8) 0.007(6)
C50 0.015(9) 0.014(9) 0.080(17) 0.005(9) -0.016(10) 0.010(7)
C51 0.032(14) 0.046(14) 0.027(10) -0.004(11) 0.020(10) 0.003(11)
C52 0.017(8) 0.009(8) 0.033(10) 0.004(7) 0.014(7) 0.001(6)
C53 0.021(4) 0.037(5) 0.028(5) -0.010(4) 0.002(4) 0.002(4)
C54 0.017(4) 0.039(5) 0.037(5) 0.002(4) -0.005(4) -0.001(4)
C55 0.020(4) 0.048(6) 0.031(5) -0.001(4) -0.006(4) 0.006(4)
C56 0.018(4) 0.050(6) 0.025(5) -0.004(4) -0.004(3) -0.003(4)
C57 0.028(5) 0.038(5) 0.033(5) 0.002(4) 0.001(4) 0.003(4)
C58 0.021(4) 0.041(5) 0.037(5) 0.002(4) 0.001(4) 0.008(4)
C59 0.017(4) 0.060(7) 0.053(6) 0.015(5) -0.003(4) 0.009(4)
C60 0.021(5) 0.044(6) 0.064(7) -0.004(5) 0.000(5) 0.007(4)
C61 0.022(5) 0.066(8) 0.097(10) 0.004(7) 0.001(6) 0.022(5)
C62 0.030(6) 0.056(8) 0.149(16) 0.017(9) -0.002(8) 0.016(6)
C63 0.036(7) 0.092(11) 0.108(12) 0.053(10) -0.012(8) 0.015(7)
C64 0.027(5) 0.088(10) 0.077(9) 0.038(8) -0.005(6) 0.013(6)
C65 0.046(6) 0.059(7) 0.033(6) 0.016(5) -0.019(5) -0.014(5)
C66 0.048(7) 0.079(9) 0.086(10) 0.021(8) -0.040(7) -0.016(7)
C67 0.083(12) 0.115(15) 0.095(13) 0.028(12) -0.066(11) -0.039(11)
C68 0.152(19) 0.115(15) 0.038(8) 0.007(9) -0.045(10) -0.073(14)
C69 0.095(11) 0.096(11) 0.037(7) 0.007(7) -0.014(7) -0.043(9)
C70 0.069(8) 0.072(8) 0.028(5) 0.002(6) 0.001(5) -0.025(7)
C1S 0.052(7) 0.069(8) 0.056(7) -0.013(6) -0.002(6) 0.028(6)
Cl1 0.066(2) 0.112(3) 0.084(3) -0.048(2) -0.0239(19) 0.051(2)
Cl2 0.077(2) 0.061(2) 0.108(3) -0.014(2) -0.006(2) 0.0251(19)
Cl3 0.100(3) 0.090(3) 0.071(2) -0.018(2) 0.021(2) 0.030(2)
C2S 0.072(10) 0.086(12) 0.107(13) 0.023(10) -0.031(9) 0.003(9)
Cl4 0.070(2) 0.111(3) 0.126(4) 0.063(3) 0.009(2) -0.010(2)
Cl5 0.193(6) 0.064(3) 0.081(3) 0.007(2) -0.003(3) 0.001(3)
Cl6 0.080(3) 0.078(3) 0.141(4) 0.005(3) -0.013(3) -0.003(2)
C3S 0.14(3) 0.042(14) 0.12(3) 0.030(16) 0.10(3) 0.033(17)
Cl7 0.171(9) 0.068(4) 0.050(4) 0.030(3) 0.057(5) 0.057(5)
Cl8 0.196(11) 0.248(14) 0.032(3) 0.049(6) 0.055(5) 0.157(11)
Cl9 0.113(8) 0.061(6) 0.308(19) -0.041(8) 0.049(10) -0.034(6)
O1 0.115(17) 0.097(16) 0.056(11) -0.045(11) -0.016(11) -0.029(13)
O2 0.053(7) 0.063(8) 0.132(12) 0.025(8) -0.026(8) -0.030(6)
O3 0.190(18) 0.041(8) 0.102(12) -0.007(8) 0.065(12) 0.048(10)
C47' 0.035(13) 0.08(2) 0.055(17) -0.024(16) -0.019(12) -0.011(13)
C48' 0.030(14) 0.058(18) 0.18(4) 0.00(2) -0.043(19) 0.012(13)
C49' 0.015(12) 0.08(2) 0.14(4) -0.05(3) 0.023(19) 0.002(16)
C50' 0.024(13) 0.06(2) 0.28(6) -0.04(3) -0.03(2) 0.025(13)
C51' 0.043(15) 0.10(3) 0.13(3) -0.02(2) 0.033(17) 0.000(16)
C52' 0.046(15) 0.08(2) 0.12(3) -0.04(2) -0.012(17) 0.008(15)
O4 0.190(18) 0.041(8) 0.102(12) -0.007(8) 0.065(12) 0.048(10)
O5 0.093(12) 0.080(11) 0.170(17) -0.013(11) -0.091(12) 0.030(9)
O6 0.093(12) 0.080(11) 0.170(17) -0.013(11) -0.091(12) 0.030(9)

loop_
_atom_type_symbol
_atom_type_description
_atom_type_scat_dispersion_real
_atom_type_scat_dispersion_imag
_atom_type_scat_source
C C 0.0033 0.0016 'International Tables Vol C Tables 4.2.6.8 and 6.1.1.4'
H H 0.0000 0.0000 'International Tables Vol C Tables 4.2.6.8 and 6.1.1.4'
Si Si 0.0817 0.0704 'International Tables Vol C Tables 4.2.6.8 and 6.1.1.4'
P P 0.1023 0.0942 'International Tables Vol C Tables 4.2.6.8 and 6.1.1.4'
Pt Pt -1.7033 8.3905 'International Tables Vol C Tables 4.2.6.8 and 6.1.1.4'
Cl Cl 0.1484 0.1585 'International Tables Vol C Tables 4.2.6.8 and 6.1.1.4'
O O 0.0106 0.0060 'International Tables Vol C Tables 4.2.6.8 and 6.1.1.4'

loop_
_geom_angle_atom_site_label_1
_geom_angle_atom_site_label_2
_geom_angle_atom_site_label_3
_geom_angle
_geom_angle_site_symmetry_1
_geom_angle_site_symmetry_3
C1 Pt1 C9 87.6(4) . .
C1 Pt1 P2 89.2(3) . .
C9 Pt1 P2 170.5(3) . .
C1 Pt1 P1 171.1(3) . .
C9 Pt1 P1 84.6(3) . .
P2 Pt1 P1 99.19(9) . .
C17 P1 C29 105.2(4) . .
C17 P1 C23 101.4(4) . .
C29 P1 C23 104.0(4) . .
C17 P1 Pt1 111.2(3) . .
C29 P1 Pt1 113.3(3) . .
C23 P1 Pt1 120.2(3) . .
C65 P2 C59 100.4(5) . .
C65 P2 C56 103.9(5) . 3_646
C59 P2 C56 110.0(5) . 3_646
C65 P2 Pt1 116.1(4) . .
C59 P2 Pt1 116.2(4) . .
C56 P2 Pt1 109.3(3) 3_646 .
C39 Si1 C40 110.1(5) . .
C39 Si1 C35 113.0(5) . .
C40 Si1 C35 113.1(4) . .
C39 Si1 C38 111.7(5) . .
C40 Si1 C38 116.0(4) . .
C35 Si1 C38 92.0(4) . .
C2 C1 Pt1 170.9(10) . .
C1 C2 C3 177.0(10) . .
C4 C3 C8 117.8(11) . .
C4 C3 C2 121.6(11) . .
C8 C3 C2 120.3(11) . .
C3 C4 C5 119.5(12) . .
C3 C4 H4A 120.2 . .
C5 C4 H4A 120.2 . .
C6 C5 C4 123.2(14) . .
C6 C5 H5A 118.4 . .
C4 C5 H5A 118.4 . .
C5 C6 C7 118.9(13) . .
C5 C6 H6A 120.6 . .
C7 C6 H6A 120.6 . .
C6 C7 C8 119.8(14) . .
C6 C7 H7A 120.1 . .
C8 C7 H7A 120.1 . .
C3 C8 C7 120.5(13) . .
C3 C8 H8A 119.7 . .
C7 C8 H8A 119.7 . .
C10 C9 Pt1 168.5(8) . .
C9 C10 C11 176.1(11) . .
C16 C11 C12 116.7(13) . .
C16 C11 C10 120.4(12) . .
C12 C11 C10 122.8(12) . .
C13 C12 C11 121.0(18) . .
C13 C12 H12A 119.5 . .
C11 C12 H12A 119.5 . .
C14 C13 C12 121(2) . .
C14 C13 H13A 119.6 . .
C12 C13 H13A 119.6 . .
C15 C14 C13 118.6(16) . .
C15 C14 H14A 120.7 . .
C13 C14 H14A 120.7 . .
C14 C15 C16 123(2) . .
C14 C15 H15A 118.6 . .
C16 C15 H15A 118.6 . .
C11 C16 C15 120.0(18) . .
C11 C16 H16A 120.0 . .
C15 C16 H16A 120.0 . .
C22 C17 C18 119.1(9) . .
C22 C17 P1 122.0(7) . .
C18 C17 P1 118.9(7) . .
C19 C18 C17 120.1(9) . .
C19 C18 H18A 120.0 . .
C17 C18 H18A 120.0 . .
C18 C19 C20 121.4(10) . .
C18 C19 H19A 119.3 . .
C20 C19 H19A 119.3 . .
C19 C20 C21 119.1(11) . .
C19 C20 H20A 120.5 . .
C21 C20 H20A 120.5 . .
C22 C21 C20 120.0(10) . .
C22 C21 H21A 120.0 . .
C20 C21 H21A 120.0 . .
C17 C22 C21 120.4(9) . .
C17 C22 H22A 119.8 . .
C21 C22 H22A 119.8 . .
C24 C23 C28 118.8(9) . .
C24 C23 P1 119.4(7) . .
C28 C23 P1 121.3(8) . .
C23 C24 C25 120.1(10) . .
C23 C24 H24A 120.0 . .
C25 C24 H24A 119.9 . .
C26 C25 C24 120.1(12) . .
C26 C25 H25A 119.9 . .
C24 C25 H25A 119.9 . .
C27 C26 C25 119.6(11) . .
C27 C26 H26A 120.2 . .
C25 C26 H26A 120.2 . .
C26 C27 C28 121.2(11) . .
C26 C27 H27A 119.4 . .
C28 C27 H27A 119.4 . .
C27 C28 C23 120.2(12) . .
C27 C28 H28A 119.9 . .
C23 C28 H28A 119.9 . .
C34 C29 C30 118.5(8) . .
C34 C29 P1 123.6(7) . .
C30 C29 P1 117.9(7) . .
C31 C30 C29 119.8(8) . .
C31 C30 H30A 120.1 . .
C29 C30 H30A 120.1 . .
C30 C31 C32 122.5(9) . .
C30 C31 H31A 118.8 . .
C32 C31 H31A 118.8 . .
C31 C32 C33 116.4(8) . .
C31 C32 C35 123.4(8) . .
C33 C32 C35 120.1(8) . .
C34 C33 C32 122.3(9) . .
C34 C33 H33A 118.8 . .
C32 C33 H33A 118.8 . .
C33 C34 C29 120.5(9) . .
C33 C34 H34A 119.8 . .
C29 C34 H34A 119.8 . .
C36 C35 C32 127.3(9) . .
C36 C35 Si1 107.2(6) . .
C32 C35 Si1 125.4(7) . .
C35 C36 C37 116.0(8) . .
C35 C36 C41 124.9(8) . .
C37 C36 C41 119.2(8) . .
C38 C37 C36 117.8(8) . .
C38 C37 C47 127.8(8) . .
C36 C37 C47 113.8(8) . .
C38 C37 C47' 112.3(11) . .
C36 C37 C47' 122.5(10) . .
C47 C37 C47' 36.7(9) . .
C37 C38 C53 127.7(9) . .
C37 C38 Si1 106.7(6) . .
C53 C38 Si1 125.6(7) . .
Si1 C39 H39A 109.5 . .
Si1 C39 H39B 109.5 . .
H39A C39 H39B 109.5 . .
Si1 C39 H39C 109.5 . .
H39A C39 H39C 109.5 . .
H39B C39 H39C 109.5 . .
Si1 C40 H40A 109.5 . .
Si1 C40 H40B 109.5 . .
H40A C40 H40B 109.5 . .
Si1 C40 H40C 109.5 . .
H40A C40 H40C 109.5 . .
H40B C40 H40C 109.5 . .
C46 C41 C42 120.8(11) . .
C46 C41 C36 119.8(11) . .
C42 C41 C36 119.3(11) . .
C43 C42 C41 118.6(15) . .
C43 C42 H42A 120.7 . .
C41 C42 H42A 120.7 . .
C42 C43 C44 120.9(17) . .
C42 C43 H43A 119.5 . .
C44 C43 H43A 119.5 . .
C43 C44 C45 119.2(13) . .
C43 C44 H44A 120.4 . .
C45 C44 H44A 120.4 . .
C46 C45 C44 121.1(15) . .
C46 C45 H45A 119.5 . .
C44 C45 H45A 119.5 . .
C45 C46 C41 119.4(14) . .
C45 C46 H46A 120.3 . .
C41 C46 H46A 120.3 . .
C48 C47 C52 120.0 . .
C48 C47 C37 124.2(8) . .
C52 C47 C37 115.8(8) . .
C49 C48 C47 120.0 . .
C49 C48 H48A 120.0 . .
C47 C48 H48A 120.0 . .
C48 C49 C50 120.0 . .
C48 C49 H49A 120.0 . .
C50 C49 H49A 120.0 . .
C51 C50 C49 120.0 . .
C51 C50 H50A 120.0 . .
C49 C50 H50A 120.0 . .
C50 C51 C52 120.0 . .
C50 C51 H51A 120.0 . .
C52 C51 H51A 120.0 . .
C51 C52 C47 120.0 . .
C51 C52 H52A 120.0 . .
C47 C52 H52A 120.0 . .
C58 C53 C54 116.8(8) . .
C58 C53 C38 120.5(8) . .
C54 C53 C38 122.7(9) . .
C53 C54 C55 121.8(9) . .
C53 C54 H54A 119.1 . .
C55 C54 H54A 119.1 . .
C56 C55 C54 119.8(8) . .
C56 C55 H55A 120.1 . .
C54 C55 H55A 120.1 . .
C57 C56 C55 118.8(8) . .
C57 C56 P2 116.5(8) . 3_646
C55 C56 P2 124.8(7) . 3_646
C56 C57 C58 121.0(9) . .
C56 C57 H57A 119.5 . .
C58 C57 H57A 119.5 . .
C57 C58 C53 121.6(8) . .
C57 C58 H58A 119.2 . .
C53 C58 H58A 119.2 . .
C60 C59 C64 117.8(11) . .
C60 C59 P2 118.2(8) . .
C64 C59 P2 123.9(10) . .
C61 C60 C59 121.0(12) . .
C61 C60 H60A 119.5 . .
C59 C60 H60A 119.5 . .
C62 C61 C60 119.5(14) . .
C62 C61 H61A 120.2 . .
C60 C61 H61A 120.2 . .
C63 C62 C61 120.8(13) . .
C63 C62 H62A 119.6 . .
C61 C62 H62A 119.6 . .
C62 C63 C64 120.5(13) . .
C62 C63 H63A 119.7 . .
C64 C63 H63A 119.7 . .
C63 C64 C59 120.3(13) . .
C63 C64 H64A 119.9 . .
C59 C64 H64A 119.9 . .
C70 C65 C66 119.7(12) . .
C70 C65 P2 121.7(9) . .
C66 C65 P2 118.6(11) . .
C67 C66 C65 119.9(18) . .
C67 C66 H66A 120.1 . .
C65 C66 H66A 120.1 . .
C66 C67 C68 120.6(16) . .
C66 C67 H67A 119.7 . .
C68 C67 H67A 119.7 . .
C69 C68 C67 119.2(13) . .
C69 C68 H68A 120.4 . .
C67 C68 H68A 120.4 . .
C68 C69 C70 121.5(17) . .
C68 C69 H69A 119.3 . .
C70 C69 H69A 119.3 . .
C69 C70 C65 119.1(13) . .
C69 C70 H70A 120.4 . .
C65 C70 H70A 120.4 . .
Cl3 C1S Cl2 109.3(6) . .
Cl3 C1S Cl1 109.5(6) . .
Cl2 C1S Cl1 112.5(6) . .
Cl3 C1S H1S 108.5 . .
Cl2 C1S H1S 108.5 . .
Cl1 C1S H1S 108.5 . .
Cl4 C2S Cl5 107.5(8) . .
Cl4 C2S Cl6 111.4(7) . .
Cl5 C2S Cl6 111.4(7) . .
Cl4 C2S H2S 108.8 . .
Cl5 C2S H2S 108.8 . .
Cl6 C2S H2S 108.8 . .
Cl9 C3S Cl7 109.3(12) . .
Cl9 C3S Cl8 108.2(13) . .
Cl7 C3S Cl8 96.8(11) . .
Cl9 C3S H3S 113.7 . .
Cl7 C3S H3S 113.7 . .
Cl8 C3S H3S 113.7 . .
C48' C47' C52' 120.0 . .
C48' C47' C37 113.6(14) . .
C52' C47' C37 126.3(14) . .
C49' C48' C47' 120.0 . .
C49' C48' H48' 120.0 . .
C47' C48' H48' 120.0 . .
C48' C49' C50' 120.0 . .
C48' C49' H49' 120.0 . .
C50' C49' H49' 120.0 . .
C51' C50' C49' 120.0 . .
C51' C50' H50' 120.0 . .
C49' C50' H50' 120.0 . .
C52' C51' C50' 120.0 . .
C52' C51' H51' 120.0 . .
C50' C51' H51' 120.0 . .
C51' C52' C47' 120.0 . .
C51' C52' H52' 120.0 . .
C47' C52' H52' 120.0 . .

loop_
_geom_bond_atom_site_label_1
_geom_bond_atom_site_label_2
_geom_bond_distance
_geom_bond_site_symmetry_2
Pt1 C1 2.006(10) .
Pt1 C9 2.013(9) .
Pt1 P2 2.311(3) .
Pt1 P1 2.318(2) .
P1 C17 1.825(10) .
P1 C29 1.826(8) .
P1 C23 1.832(10) .
P2 C65 1.818(11) .
P2 C59 1.820(11) .
P2 C56 1.844(9) 3_646
Si1 C39 1.859(11) .
Si1 C40 1.867(10) .
Si1 C35 1.883(9) .
Si1 C38 1.884(9) .
C1 C2 1.219(14) .
C2 C3 1.441(15) .
C3 C4 1.372(16) .
C3 C8 1.399(17) .
C4 C5 1.389(17) .
C4 H4A 0.9500 .
C5 C6 1.33(2) .
C5 H5A 0.9500 .
C6 C7 1.37(2) .
C6 H6A 0.9500 .
C7 C8 1.407(17) .
C7 H7A 0.9500 .
C8 H8A 0.9500 .
C9 C10 1.194(13) .
C10 C11 1.441(14) .
C11 C16 1.351(18) .
C11 C12 1.38(2) .
C12 C13 1.37(2) .
C12 H12A 0.9500 .
C13 C14 1.37(3) .
C13 H13A 0.9500 .
C14 C15 1.27(3) .
C14 H14A 0.9500 .
C15 C16 1.41(2) .
C15 H15A 0.9500 .
C16 H16A 0.9500 .
C17 C22 1.380(13) .
C17 C18 1.410(13) .
C18 C19 1.371(15) .
C18 H18A 0.9500 .
C19 C20 1.375(17) .
C19 H19A 0.9500 .
C20 C21 1.405(16) .
C20 H20A 0.9500 .
C21 C22 1.396(14) .
C21 H21A 0.9500 .
C22 H22A 0.9500 .
C23 C24 1.393(14) .
C23 C28 1.398(14) .
C24 C25 1.400(15) .
C24 H24A 0.9500 .
C25 C26 1.383(17) .
C25 H25A 0.9500 .
C26 C27 1.373(19) .
C26 H26A 0.9500 .
C27 C28 1.377(17) .
C27 H27A 0.9500 .
C28 H28A 0.9500 .
C29 C34 1.391(12) .
C29 C30 1.412(12) .
C30 C31 1.388(12) .
C30 H30A 0.9500 .
C31 C32 1.397(13) .
C31 H31A 0.9500 .
C32 C33 1.402(13) .
C32 C35 1.487(12) .
C33 C34 1.387(12) .
C33 H33A 0.9500 .
C34 H34A 0.9500 .
C35 C36 1.353(13) .
C36 C37 1.492(13) .
C36 C41 1.512(14) .
C37 C38 1.340(14) .
C37 C47 1.522(11) .
C37 C47' 1.580(18) .
C38 C53 1.495(12) .
C39 H39A 0.9800 .
C39 H39B 0.9800 .
C39 H39C 0.9800 .
C40 H40A 0.9800 .
C40 H40B 0.9800 .
C40 H40C 0.9800 .
C41 C46 1.389(18) .
C41 C42 1.414(18) .
C42 C43 1.384(19) .
C42 H42A 0.9500 .
C43 C44 1.39(2) .
C43 H43A 0.9500 .
C44 C45 1.41(2) .
C44 H44A 0.9500 .
C45 C46 1.368(16) .
C45 H45A 0.9500 .
C46 H46A 0.9500 .
C47 C48 1.3900 .
C47 C52 1.3900 .
C48 C49 1.3900 .
C48 H48A 0.9500 .
C49 C50 1.3900 .
C49 H49A 0.9500 .
C50 C51 1.3900 .
C50 H50A 0.9500 .
C51 C52 1.3900 .
C51 H51A 0.9500 .
C52 H52A 0.9500 .
C53 C58 1.399(13) .
C53 C54 1.401(12) .
C54 C55 1.403(12) .
C54 H54A 0.9500 .
C55 C56 1.397(14) .
C55 H55A 0.9500 .
C56 C57 1.384(13) .
C56 P2 1.844(9) 3_646
C57 C58 1.387(13) .
C57 H57A 0.9500 .
C58 H58A 0.9500 .
C59 C60 1.393(15) .
C59 C64 1.396(16) .
C60 C61 1.381(14) .
C60 H60A 0.9500 .
C61 C62 1.38(2) .
C61 H61A 0.9500 .
C62 C63 1.34(2) .
C62 H62A 0.9500 .
C63 C64 1.39(2) .
C63 H63A 0.9500 .
C64 H64A 0.9500 .
C65 C70 1.387(18) .
C65 C66 1.391(17) .
C66 C67 1.37(2) .
C66 H66A 0.9500 .
C67 C68 1.39(3) .
C67 H67A 0.9500 .
C68 C69 1.36(3) .
C68 H68A 0.9500 .
C69 C70 1.381(16) .
C69 H69A 0.9500 .
C70 H70A 0.9500 .
C1S Cl3 1.754(10) .
C1S Cl2 1.758(10) .
C1S Cl1 1.758(9) .
C1S H1S 1.0000 .
C2S Cl4 1.702(12) .
C2S Cl5 1.727(11) .
C2S Cl6 1.767(11) .
C2S H2S 1.0000 .
C3S Cl9 1.867(16) .
C3S Cl7 1.893(18) .
C3S Cl8 1.905(19) .
C3S H3S 1.0000 .
C47' C48' 1.3900 .
C47' C52' 1.3900 .
C48' C49' 1.3900 .
C48' H48' 0.9500 .
C49' C50' 1.3900 .
C49' H49' 0.9500 .
C50' C51' 1.3900 .
C50' H50' 0.9500 .
C51' C52' 1.3900 .
C51' H51' 0.9500 .
C52' H52' 0.9500 .

loop_
_geom_torsion_atom_site_label_1
_geom_torsion_atom_site_label_2
_geom_torsion_atom_site_label_3
_geom_torsion_atom_site_label_4
_geom_torsion
_geom_torsion_site_symmetry_1
_geom_torsion_site_symmetry_4
C1 Pt1 P1 C17 13.9(16) . .
C9 Pt1 P1 C17 43.3(4) . .
P2 Pt1 P1 C17 -145.4(3) . .
C1 Pt1 P1 C29 -104.3(16) . .
C9 Pt1 P1 C29 -74.8(4) . .
P2 Pt1 P1 C29 96.4(3) . .
C1 Pt1 P1 C23 132.0(16) . .
C9 Pt1 P1 C23 161.5(5) . .
P2 Pt1 P1 C23 -27.3(4) . .
C1 Pt1 P2 C65 7.4(5) . .
C9 Pt1 P2 C65 -62.6(16) . .
P1 Pt1 P2 C65 -175.7(5) . .
C1 Pt1 P2 C59 -110.3(5) . .
C9 Pt1 P2 C59 180(22) . .
P1 Pt1 P2 C59 66.6(4) . .
C1 Pt1 P2 C56 124.6(4) . 3_646
C9 Pt1 P2 C56 54.5(16) . 3_646
P1 Pt1 P2 C56 -58.6(3) . 3_646
C9 Pt1 C1 C2 -56(5) . .
P2 Pt1 C1 C2 132(5) . .
P1 Pt1 C1 C2 -27(6) . .
Pt1 C1 C2 C3 -76(26) . .
C1 C2 C3 C4 -84(24) . .
C1 C2 C3 C8 89(24) . .
C8 C3 C4 C5 6.4(17) . .
C2 C3 C4 C5 179.8(11) . .
C3 C4 C5 C6 -4(2) . .
C4 C5 C6 C7 1(2) . .
C5 C6 C7 C8 -1(2) . .
C4 C3 C8 C7 -5.8(17) . .
C2 C3 C8 C7 -179.3(11) . .
C6 C7 C8 C3 3(2) . .
C1 Pt1 C9 C10 -106(4) . .
P2 Pt1 C9 C10 -36(5) . .
P1 Pt1 C9 C10 78(4) . .
Pt1 C9 C10 C11 -53(19) . .
C9 C10 C11 C16 -31(17) . .
C9 C10 C11 C12 149(16) . .
C16 C11 C12 C13 -1(2) . .
C10 C11 C12 C13 179.8(16) . .
C11 C12 C13 C14 -1(3) . .
C12 C13 C14 C15 1(4) . .
C13 C14 C15 C16 1(3) . .
C12 C11 C16 C15 2(2) . .
C10 C11 C16 C15 -178.1(13) . .
C14 C15 C16 C11 -2(3) . .
C29 P1 C17 C22 -18.5(10) . .
C23 P1 C17 C22 89.6(9) . .
Pt1 P1 C17 C22 -141.5(8) . .
C29 P1 C17 C18 162.4(8) . .
C23 P1 C17 C18 -89.5(9) . .
Pt1 P1 C17 C18 39.4(9) . .
C22 C17 C18 C19 -2.8(16) . .
P1 C17 C18 C19 176.4(9) . .
C17 C18 C19 C20 3(2) . .
C18 C19 C20 C21 -2(2) . .
C19 C20 C21 C22 1(2) . .
C18 C17 C22 C21 1.5(16) . .
P1 C17 C22 C21 -177.7(8) . .
C20 C21 C22 C17 -0.5(18) . .
C17 P1 C23 C24 -159.6(8) . .
C29 P1 C23 C24 -50.6(9) . .
Pt1 P1 C23 C24 77.5(8) . .
C17 P1 C23 C28 28.3(9) . .
C29 P1 C23 C28 137.3(8) . .
Pt1 P1 C23 C28 -94.7(8) . .
C28 C23 C24 C25 0.9(15) . .
P1 C23 C24 C25 -171.4(8) . .
C23 C24 C25 C26 -0.9(17) . .
C24 C25 C26 C27 0.4(19) . .
C25 C26 C27 C28 0(2) . .
C26 C27 C28 C23 0(2) . .
C24 C23 C28 C27 -0.6(16) . .
P1 C23 C28 C27 171.6(10) . .
C17 P1 C29 C34 76.4(9) . .
C23 P1 C29 C34 -29.8(9) . .
Pt1 P1 C29 C34 -162.0(7) . .
C17 P1 C29 C30 -103.3(7) . .
C23 P1 C29 C30 150.5(7) . .
Pt1 P1 C29 C30 18.3(8) . .
C34 C29 C30 C31 0.6(13) . .
P1 C29 C30 C31 -179.6(7) . .
C29 C30 C31 C32 -1.6(14) . .
C30 C31 C32 C33 1.7(13) . .
C30 C31 C32 C35 177.8(8) . .
C31 C32 C33 C34 -1.0(13) . .
C35 C32 C33 C34 -177.2(8) . .
C32 C33 C34 C29 0.1(14) . .
C30 C29 C34 C33 0.1(14) . .
P1 C29 C34 C33 -179.6(7) . .
C31 C32 C35 C36 18.3(14) . .
C33 C32 C35 C36 -165.7(9) . .
C31 C32 C35 Si1 -156.5(7) . .
C33 C32 C35 Si1 19.5(12) . .
C39 Si1 C35 C36 108.9(7) . .
C40 Si1 C35 C36 -125.2(7) . .
C38 Si1 C35 C36 -5.7(7) . .
C39 Si1 C35 C32 -75.4(8) . .
C40 Si1 C35 C32 50.5(9) . .
C38 Si1 C35 C32 170.0(8) . .
C32 C35 C36 C37 -170.5(9) . .
Si1 C35 C36 C37 5.1(11) . .
C32 C35 C36 C41 8.3(16) . .
Si1 C35 C36 C41 -176.1(9) . .
C35 C36 C37 C38 -1.3(15) . .
C41 C36 C37 C38 179.8(10) . .
C35 C36 C37 C47 -173.0(9) . .
C41 C36 C37 C47 8.1(14) . .
C35 C36 C37 C47' 146.3(13) . .
C41 C36 C37 C47' -32.5(17) . .
C36 C37 C38 C53 179.3(9) . .
C47 C37 C38 C53 -10.3(18) . .
C47' C37 C38 C53 28.5(16) . .
C36 C37 C38 Si1 -3.2(12) . .
C47 C37 C38 Si1 167.1(10) . .
C47' C37 C38 Si1 -154.0(9) . .
C39 Si1 C38 C37 -110.7(8) . .
C40 Si1 C38 C37 122.0(8) . .
C35 Si1 C38 C37 5.0(8) . .
C39 Si1 C38 C53 66.8(9) . .
C40 Si1 C38 C53 -60.5(9) . .
C35 Si1 C38 C53 -177.5(8) . .
C35 C36 C41 C46 -114.1(12) . .
C37 C36 C41 C46 64.7(13) . .
C35 C36 C41 C42 63.6(14) . .
C37 C36 C41 C42 -117.6(12) . .
C46 C41 C42 C43 0.9(18) . .
C36 C41 C42 C43 -176.7(11) . .
C41 C42 C43 C44 -1(2) . .
C42 C43 C44 C45 0(2) . .
C43 C44 C45 C46 0.8(19) . .
C44 C45 C46 C41 -0.7(17) . .
C42 C41 C46 C45 -0.2(15) . .
C36 C41 C46 C45 177.4(9) . .
C38 C37 C47 C48 -107.2(13) . .
C36 C37 C47 C48 63.4(12) . .
C47' C37 C47 C48 176.4(17) . .
C38 C37 C47 C52 75.6(14) . .
C36 C37 C47 C52 -113.7(10) . .
C47' C37 C47 C52 -0.7(12) . .
C52 C47 C48 C49 0.0 . .
C37 C47 C48 C49 -177.0(10) . .
C47 C48 C49 C50 0.0 . .
C48 C49 C50 C51 0.0 . .
C49 C50 C51 C52 0.0 . .
C50 C51 C52 C47 0.0 . .
C48 C47 C52 C51 0.0 . .
C37 C47 C52 C51 177.3(9) . .
C37 C38 C53 C58 -150.0(11) . .
Si1 C38 C53 C58 33.0(12) . .
C37 C38 C53 C54 30.4(15) . .
Si1 C38 C53 C54 -146.6(8) . .
C58 C53 C54 C55 4.6(14) . .
C38 C53 C54 C55 -175.8(9) . .
C53 C54 C55 C56 -1.1(14) . .
C54 C55 C56 C57 -2.6(14) . .
C54 C55 C56 P2 175.9(7) . 3_646
C55 C56 C57 C58 2.7(14) . .
P2 C56 C57 C58 -176.0(7) 3_646 .
C56 C57 C58 C53 1.0(15) . .
C54 C53 C58 C57 -4.6(14) . .
C38 C53 C58 C57 175.8(9) . .
C65 P2 C59 C60 -122.1(9) . .
C56 P2 C59 C60 128.8(8) 3_646 .
Pt1 P2 C59 C60 4.0(10) . .
C65 P2 C59 C64 53.9(11) . .
C56 P2 C59 C64 -55.2(11) 3_646 .
Pt1 P2 C59 C64 180.0(9) . .
C64 C59 C60 C61 -2.1(17) . .
P2 C59 C60 C61 174.1(9) . .
C59 C60 C61 C62 3.1(18) . .
C60 C61 C62 C63 -2(2) . .
C61 C62 C63 C64 -1(2) . .
C62 C63 C64 C59 2(2) . .
C60 C59 C64 C63 -0.2(19) . .
P2 C59 C64 C63 -176.2(11) . .
C59 P2 C65 C70 -139.5(10) . .
C56 P2 C65 C70 -25.7(11) 3_646 .
Pt1 P2 C65 C70 94.3(10) . .
C59 P2 C65 C66 43.9(11) . .
C56 P2 C65 C66 157.7(10) 3_646 .
Pt1 P2 C65 C66 -82.2(10) . .
C70 C65 C66 C67 1(2) . .
P2 C65 C66 C67 177.8(12) . .
C65 C66 C67 C68 0(2) . .
C66 C67 C68 C69 0(3) . .
C67 C68 C69 C70 0(3) . .
C68 C69 C70 C65 1(2) . .
C66 C65 C70 C69 -1.5(19) . .
P2 C65 C70 C69 -178.0(10) . .
C38 C37 C47' C48' -133.5(10) . .
C36 C37 C47' C48' 77.3(14) . .
C47 C37 C47' C48' -9.6(11) . .
C38 C37 C47' C52' 50.0(15) . .
C36 C37 C47' C52' -99.2(15) . .
C47 C37 C47' C52' 173.9(19) . .
C52' C47' C48' C49' 0.0 . .
C37 C47' C48' C49' -176.8(12) . .
C47' C48' C49' C50' 0.0 . .
C48' C49' C50' C51' 0.0 . .
C49' C50' C51' C52' 0.0 . .
C50' C51' C52' C47' 0.0 . .
C48' C47' C52' C51' 0.0 . .
C37 C47' C52' C51' 176.3(14) . .
